data_7700454
loop_
_publ_author_name
'Zhu, Rong-Rong'
'Wang, Tao'
'Yan, Tong'
'Jia, Lei'
'Xue, Zhe'
'Zhou, Jie'
'Du, Lin'
'Zhao, Qi-Hua'

_publ_section_title
;
 [2 + 2] cycloaddition reaction and luminescent sensing of Fe<sup>3+</sup>
 and Cr<sub>2</sub>O<sub>7</sub><sup>2-</sup> ions by a cadmium-based
 coordination polymer.
;
_journal_issue 32
_journal_name_full 'Dalton transactions (Cambridge, England : 2003)'
_journal_page_first 12159
_journal_page_last 12167
_journal_paper_doi 10.1039/c9dt01696a
_journal_volume 48
_journal_year 2019
_chemical_formula_moiety 'C46 H42 Cd3 N4 O16'
_chemical_formula_sum 'C46 H42 Cd3 N4 O16'
_chemical_formula_weight 1244.03
_space_group_crystal_system triclinic
_space_group_IT_number 2
_space_group_name_Hall '-P 1'
_space_group_name_H-M_alt 'P -1'
_symmetry_space_group_name_Hall '-P 1'
_symmetry_space_group_name_H-M 'P -1'
_atom_sites_solution_hydrogens mixed
_audit_creation_date 2019-05-09
_audit_creation_method
;
Olex2 1.3-dev
(compiled 2019.03.18 svn.r3573 for OlexSys, GUI svn.r5585)
;
_audit_update_record
;
2019-06-24 deposited with the CCDC.    2019-07-04 downloaded from the CCDC.
;
_cell_angle_alpha 100.459(3)
_cell_angle_beta 114.617(3)
_cell_angle_gamma 91.162(3)
_cell_formula_units_Z 1
_cell_length_a 10.284(2)
_cell_length_b 11.203(2)
_cell_length_c 11.577(2)
_cell_measurement_reflns_used 893
_cell_measurement_temperature 293(2)
_cell_measurement_theta_max 17.00
_cell_measurement_theta_min 2.24
_cell_volume 1185.6(4)
_computing_cell_refinement 'Bruker SMART'
_computing_data_collection 'Bruker SMART'
_computing_data_reduction 'Bruker SAINT'
_computing_molecular_graphics 'Olex2 (Dolomanov et al., 2009)'
_computing_publication_material 'Olex2 (Dolomanov et al., 2009)'
_computing_structure_refinement 'ShelXL (Sheldrick, 2015)'
_computing_structure_solution 'SHELXL-2014 (Sheldrick, 2014)'
_diffrn_ambient_temperature 293.15
_diffrn_measured_fraction_theta_full 0.993
_diffrn_measured_fraction_theta_max 0.993
_diffrn_measurement_device_type 'CCD area detector'
_diffrn_measurement_method 'phi and omega scans'
_diffrn_radiation_type MoK\a
_diffrn_radiation_wavelength 0.71073
_diffrn_reflns_av_R_equivalents 0.0661
_diffrn_reflns_av_unetI/netI 0.1064
_diffrn_reflns_Laue_measured_fraction_full 0.993
_diffrn_reflns_Laue_measured_fraction_max 0.993
_diffrn_reflns_limit_h_max 12
_diffrn_reflns_limit_h_min -12
_diffrn_reflns_limit_k_max 13
_diffrn_reflns_limit_k_min -13
_diffrn_reflns_limit_l_max 13
_diffrn_reflns_limit_l_min -13
_diffrn_reflns_number 9435
_diffrn_reflns_point_group_measured_fraction_full 0.993
_diffrn_reflns_point_group_measured_fraction_max 0.993
_diffrn_reflns_theta_full 24.997
_diffrn_reflns_theta_max 24.997
_diffrn_reflns_theta_min 1.859
_exptl_absorpt_coefficient_mu 1.408
_exptl_crystal_colour colourless
_exptl_crystal_colour_primary colourless
_exptl_crystal_density_diffrn 1.742
_exptl_crystal_description block
_exptl_crystal_F_000 618
_exptl_crystal_size_max 0.2
_exptl_crystal_size_mid 0.17
_exptl_crystal_size_min 0.09
_refine_diff_density_max 0.820
_refine_diff_density_min -0.561
_refine_diff_density_rms 0.119
_refine_ls_extinction_method none
_refine_ls_goodness_of_fit_ref 0.923
_refine_ls_hydrogen_treatment mixed
_refine_ls_matrix_type full
_refine_ls_number_parameters 446
_refine_ls_number_reflns 4161
_refine_ls_number_restraints 284
_refine_ls_restrained_S_all 0.898
_refine_ls_R_factor_all 0.1042
_refine_ls_R_factor_gt 0.0469
_refine_ls_shift/su_max 0.001
_refine_ls_shift/su_mean 0.000
_refine_ls_structure_factor_coef Fsqd
_refine_ls_weighting_details 'w=1/[\s^2^(Fo^2^)+(0.0220P)^2^] where P=(Fo^2^+2Fc^2^)/3'
_refine_ls_weighting_scheme calc
_refine_ls_wR_factor_gt 0.0708
_refine_ls_wR_factor_ref 0.0843
_reflns_Friedel_coverage 0.000
_reflns_number_gt 2378
_reflns_number_total 4161
_reflns_threshold_expression 'I > 2\s(I)'
_cod_data_source_file c9dt01696a2.cif
_cod_data_source_block 1a
_cod_depositor_comments 'Adding full bibliography for 7700453--7700454.cif.'
_cod_database_code 7700454
_shelx_shelxl_version_number 2018/3
_shelx_space_group_comment
;
The symmetry employed for this shelxl refinement is uniquely defined
by the following loop, which should always be used as a source of
symmetry information in preference to the above space-group names.
They are only intended as comments.
;
_shelx_estimated_absorpt_t_max 0.884
_shelx_estimated_absorpt_t_min 0.766
_olex2_refinement_description
;
1. Fixed Uiso
 At 1.2 times of:
  All C(H) groups
 At 1.5 times of:
  All C(H,H,H) groups, All O(H) groups
2. Restrained distances
 Cd2-N1 \\sim Cd2-N1A
 with sigma of 0.02
 N2-C23 \\sim N2A-C23A
 with sigma of 0.02
 N2-C19 \\sim N2A-C19A
 with sigma of 0.02
 N1-C16 \\sim N1A-C16A
 with sigma of 0.02
 N1-C12 \\sim N1A-C12A
 with sigma of 0.02
 C16-C15 \\sim C16A-C15A
 with sigma of 0.02
 C23-C22 \\sim C23A-C22A
 with sigma of 0.02
 C12-C13 \\sim C12A-C13A
 with sigma of 0.02
 C19-C20 \\sim C19A-C20A
 with sigma of 0.02
 C15-C14 \\sim C15A-C14A
 with sigma of 0.02
 C13-C14 \\sim C13A-C14A
 with sigma of 0.02
 C21-C20 \\sim C21A-C20A
 with sigma of 0.02
 C21-C22 \\sim C21A-C22A
 with sigma of 0.02
 C21-C18 \\sim C21A-C18A
 with sigma of 0.02
 C18-C17 \\sim C18A-C17A
 with sigma of 0.02
 C17-C14 \\sim C17A-C14A
 with sigma of 0.02
 Cd2-C16 \\sim Cd2-C16A
 with sigma of 0.04
 Cd2-C12 \\sim Cd2-C12A
 with sigma of 0.04
 N2-C20 \\sim N2A-C20A
 with sigma of 0.04
 N2-C22 \\sim N2A-C22A
 with sigma of 0.04
 N1-C15 \\sim N1A-C15A
 with sigma of 0.04
 N1-C13 \\sim N1A-C13A
 with sigma of 0.04
 C16-C12 \\sim C16A-C12A
 with sigma of 0.04
 C16-C14 \\sim C16A-C14A
 with sigma of 0.04
 C23-C19 \\sim C23A-C19A
 with sigma of 0.04
 C23-C21 \\sim C23A-C21A
 with sigma of 0.04
 C12-C14 \\sim C12A-C14A
 with sigma of 0.04
 C19-C21 \\sim C19A-C21A
 with sigma of 0.04
 C15-C13 \\sim C15A-C13A
 with sigma of 0.04
 C15-C17 \\sim C15A-C17A
 with sigma of 0.04
 C13-C17 \\sim C13A-C17A
 with sigma of 0.04
 C21-C17 \\sim C21A-C17A
 with sigma of 0.04
 C20-C22 \\sim C20A-C22A
 with sigma of 0.04
 C20-C18 \\sim C20A-C18A
 with sigma of 0.04
 C22-C18 \\sim C22A-C18A
 with sigma of 0.04
 C18-C14 \\sim C18A-C14A
 with sigma of 0.04
3. Uiso/Uaniso restraints and constraints
C18: within 2A with sigma of 0.02 and sigma for terminal atoms of 0.04
C18 \\sim C17 \\sim C18A \\sim C17A: within 2A with sigma of 0.01 and sigma for
terminal atoms of 0.02
Uanis(C18) \\sim Ueq: with sigma of 0.01 and sigma for terminal atoms of 0.02
Uanis(C21) \\sim Ueq, Uanis(C21A) \\sim Ueq: with sigma of 0.01 and sigma for
terminal atoms of 0.02
4. Rigid body (RIGU) restrains
 N2, N1, C16, C23, C12, C19, C15, C13, C21, C20, C22, C18, C17, C14, N2A, N1A,
 C16A, C12A, C19A, C15A, C13A, C21A, C20A, C22A, C18A, C17A, C14A, C23A
 with sigma for 1-2 distances of 0.001 and sigma for 1-3 distances of 0.001
5. Others
 Sof(N1)=Sof(C16)=Sof(H16)=Sof(C12)=Sof(H12)=Sof(C15)=Sof(H15)=Sof(C13)=
 Sof(H13)=Sof(C18)=Sof(H18)=Sof(C17)=Sof(H17)=Sof(C14)=Sof(N2A)=Sof(C23A)=
 Sof(H23A)=Sof(C19A)=Sof(H19A)=Sof(C21A)=Sof(C20A)=Sof(H20A)=Sof(C22A)=
 Sof(H22A)=1-FVAR(1)
 Sof(N2)=Sof(C23)=Sof(H23)=Sof(C19)=Sof(H19)=Sof(C21)=Sof(C20)=Sof(H20)=
 Sof(C22)=Sof(H22)=Sof(N1A)=Sof(C16A)=Sof(H16A)=Sof(C12A)=Sof(H12A)=Sof(C15A)=
 Sof(H15A)=Sof(C13A)=Sof(H13A)=Sof(C18A)=Sof(H18A)=Sof(C17A)=Sof(H17A)=
 Sof(C14A)=FVAR(1)
6.a Rotating group:
 O1W(H1WA)
6.b Ternary CH refined with riding coordinates:
 C8(H8), C18(H18), C17(H17), C18A(H18A), C17A(H17A)
6.c Aromatic/amide H refined with riding coordinates:
 C16(H16), C23(H23), C12(H12), C2(H2), C19(H19), C6(H6), C5(H5), C15(H15),
 C11(H11), C13(H13), C3(H3), C20(H20), C22(H22), C16A(H16A), C23A(H23A),
 C12A(H12A), C19A(H19A), C15A(H15A), C13A(H13A), C20A(H20A), C22A(H22A)
6.d Idealised Me refined as rotating group:
 C10(H10A,H10B,H10C)
;
_olex2_submission_special_instructions 'No special instructions were received'

loop_
_space_group_symop_operation_xyz
'x, y, z'
'-x, -y, -z'

loop_
_atom_site_label
_atom_site_type_symbol
_atom_site_fract_x
_atom_site_fract_y
_atom_site_fract_z
_atom_site_U_iso_or_equiv
_atom_site_adp_type
_atom_site_occupancy
_atom_site_site_symmetry_order
_atom_site_calc_flag
_atom_site_refinement_flags_posn
_atom_site_refinement_flags_adp
_atom_site_refinement_flags_occupancy
_atom_site_disorder_assembly
_atom_site_disorder_group
Cd1 Cd 0.500000 0.000000 0.500000 0.0337(2) Uani 1 2 d S T P . .
Cd2 Cd 0.64312(5) -0.10585(4) 0.84050(5) 0.04510(19) Uani 1 1 d D . . . .
O6 O 0.4858(5) -0.0144(4) 0.6855(4) 0.0465(12) Uani 1 1 d . . . . .
O7 O 0.4157(5) 0.0118(4) 0.8422(4) 0.0578(14) Uani 1 1 d . . . . .
O4 O 0.5049(6) 0.7197(4) 0.7567(5) 0.093(2) Uani 1 1 d . . . . .
O3 O 0.1024(5) 0.2184(4) 0.5090(4) 0.0496(12) Uani 1 1 d . . . . .
O1 O 0.2970(5) 0.0938(4) 0.4443(4) 0.0545(13) Uani 1 1 d . . . . .
O5 O 0.5623(6) 0.6371(4) 0.9281(5) 0.0802(18) Uani 1 1 d . . . . .
O2 O 0.2079(5) 0.1526(4) 0.2532(4) 0.0648(14) Uani 1 1 d . . . . .
N2 N 1.345(3) 0.813(2) 1.393(3) 0.031(6) Uani 0.411(7) 1 d D U . A 1
N1 N 0.7646(16) 0.0888(11) 0.955(2) 0.035(4) Uani 0.589(7) 1 d D U . A 2
C16 C 0.886(2) 0.1133(13) 0.944(2) 0.044(5) Uani 0.589(7) 1 d D U . A 2
H16 H 0.923802 0.049701 0.909228 0.052 Uiso 0.589(7) 1 calc R . . A 2
C23 C 1.213(3) 0.797(2) 1.384(3) 0.034(6) Uani 0.411(7) 1 d D U . A 1
H23 H 1.185251 0.856611 1.433910 0.041 Uiso 0.411(7) 1 calc R . . A 1
C12 C 0.7225(19) 0.1816(13) 1.018(2) 0.044(5) Uani 0.589(7) 1 d D U . A 2
H12 H 0.643534 0.164774 1.034274 0.053 Uiso 0.589(7) 1 calc R . . A 2
C2 C 0.3260(8) 0.5091(6) 0.5951(7) 0.064(2) Uani 1 1 d . . . . .
H2 H 0.348310 0.566715 0.555756 0.077 Uiso 1 1 calc R . . . .
C19 C 1.380(3) 0.721(3) 1.325(3) 0.052(9) Uani 0.411(7) 1 d D U . A 1
H19 H 1.476404 0.719082 1.341505 0.062 Uiso 0.411(7) 1 calc R . . A 1
C4 C 0.1956(7) 0.3236(6) 0.5752(7) 0.0456(18) Uani 1 1 d . . . . .
C9 C 0.2086(7) 0.1376(5) 0.3589(7) 0.0400(17) Uani 1 1 d . . . . .
C6 C 0.3464(6) 0.4430(5) 0.7862(6) 0.0402(17) Uani 1 1 d . . . . .
H6 H 0.385393 0.453746 0.876206 0.048 Uiso 1 1 calc R . . . .
C8 C 0.0729(7) 0.1768(6) 0.3755(6) 0.0458(18) Uani 1 1 d . . . . .
H8 H 0.035318 0.241788 0.328064 0.055 Uiso 1 1 calc R . . . .
C5 C 0.2508(7) 0.3419(5) 0.7089(6) 0.0410(17) Uani 1 1 d . . . . .
H5 H 0.223476 0.285758 0.746960 0.049 Uiso 1 1 calc R . . . .
C7 C 0.4921(8) 0.6373(6) 0.8121(7) 0.051(2) Uani 1 1 d . . . . .
C10 C -0.0411(7) 0.0690(6) 0.3237(7) 0.075(3) Uani 1 1 d . . . . .
H10A H -0.003287 0.004466 0.368363 0.112 Uiso 1 1 calc GR . . . .
H10B H -0.069132 0.040843 0.232424 0.112 Uiso 1 1 calc GR . . . .
H10C H -0.123390 0.093408 0.337530 0.112 Uiso 1 1 calc GR . . . .
C15 C 0.9610(14) 0.2359(10) 0.9850(13) 0.040(3) Uani 0.589(7) 1 d D U . A 2
H15 H 1.044222 0.252093 0.974815 0.047 Uiso 0.589(7) 1 calc R . . A 2
C11 C 0.4022(8) 0.0258(6) 0.7337(7) 0.0497(19) Uani 1 1 d . . . . .
H11 H 0.327470 0.067586 0.686588 0.060 Uiso 1 1 calc R . . . .
C1 C 0.3847(7) 0.5299(6) 0.7290(6) 0.0458(18) Uani 1 1 d . . . . .
C13 C 0.7828(15) 0.2913(13) 1.0571(17) 0.048(4) Uani 0.589(7) 1 d D U . A 2
H13 H 0.745132 0.349558 1.099174 0.058 Uiso 0.589(7) 1 calc R . . A 2
C3 C 0.2350(8) 0.4051(6) 0.5176(6) 0.060(2) Uani 1 1 d . . . . .
H3 H 0.201108 0.390781 0.427721 0.072 Uiso 1 1 calc R . . . .
C21 C 1.1432(16) 0.6174(16) 1.2178(17) 0.032(4) Uani 0.411(7) 1 d D U . A 1
C20 C 1.2784(18) 0.6229(17) 1.2268(18) 0.033(5) Uani 0.411(7) 1 d D U . A 1
H20 H 1.304803 0.566974 1.172688 0.040 Uiso 0.411(7) 1 calc R . . A 1
C22 C 1.117(2) 0.7030(17) 1.3067(19) 0.043(5) Uani 0.411(7) 1 d D U . A 1
H22 H 1.029978 0.694076 1.312406 0.052 Uiso 0.411(7) 1 calc R . . A 1
O1W O 0.7207(5) -0.1583(4) 1.0381(4) 0.0512(13) Uani 1 1 d . . . . .
H1WA H 0.691847 -0.108622 1.091441 0.077 Uiso 1 1 d GR . . . .
C18 C 1.1008(10) 0.5003(9) 1.0859(10) 0.039(2) Uani 0.589(7) 1 d D U . A 2
H18 H 1.153354 0.428172 1.087459 0.047 Uiso 0.589(7) 1 calc R . . A 2
C17 C 0.9435(11) 0.4600(9) 1.0514(11) 0.042(2) Uani 0.589(7) 1 d D U . A 2
H17 H 0.907877 0.512990 1.106652 0.051 Uiso 0.589(7) 1 calc R . . A 2
C14 C 0.9020(13) 0.3271(9) 1.0395(13) 0.035(3) Uani 0.589(7) 1 d D U . A 2
H1WB H 0.658(9) -0.231(7) 1.012(8) 0.12(3) Uiso 1 1 d . . . . .
N2A N 1.369(2) 0.7993(15) 1.395(2) 0.037(4) Uani 0.589(7) 1 d D U . A 2
N1A N 0.798(2) 0.0725(14) 0.956(3) 0.027(5) Uani 0.411(7) 1 d D U . A 1
C16A C 0.760(3) 0.1636(18) 1.018(3) 0.034(5) Uani 0.411(7) 1 d D U . A 1
H16A H 0.684124 0.150109 1.038596 0.041 Uiso 0.411(7) 1 calc R . . A 1
C23A C 1.4108(17) 0.7292(18) 1.316(2) 0.038(4) Uani 0.589(7) 1 d D U . A 2
H23A H 1.502128 0.749764 1.322150 0.046 Uiso 0.589(7) 1 calc R . . A 2
C12A C 0.910(3) 0.0930(17) 0.928(3) 0.029(5) Uani 0.411(7) 1 d D U . A 1
H12A H 0.935699 0.027699 0.882481 0.035 Uiso 0.411(7) 1 calc R . . A 1
C19A C 1.2368(19) 0.7665(15) 1.381(2) 0.042(4) Uani 0.589(7) 1 d D U . A 2
H19A H 1.205253 0.810170 1.439176 0.050 Uiso 0.589(7) 1 calc R . . A 2
C15A C 0.836(2) 0.2888(16) 1.056(2) 0.036(5) Uani 0.411(7) 1 d D U . A 1
H15A H 0.808951 0.355059 1.098428 0.044 Uiso 0.411(7) 1 calc R . . A 1
C13A C 0.980(2) 0.1939(13) 0.9583(19) 0.036(4) Uani 0.411(7) 1 d D U . A 1
H13A H 1.056540 0.199655 0.936433 0.044 Uiso 0.411(7) 1 calc R . . A 1
C21A C 1.1915(13) 0.6003(11) 1.2041(12) 0.035(3) Uani 0.589(7) 1 d D U . A 2
C20A C 1.1408(16) 0.6678(12) 1.2824(14) 0.050(4) Uani 0.589(7) 1 d D U . A 2
H20A H 1.047375 0.651083 1.272636 0.060 Uiso 0.589(7) 1 calc R . . A 2
C22A C 1.3337(13) 0.6315(13) 1.2266(14) 0.044(4) Uani 0.589(7) 1 d D U . A 2
H22A H 1.374473 0.583374 1.178874 0.053 Uiso 0.589(7) 1 calc R . . A 2
C18A C 1.0137(17) 0.5387(11) 1.1011(14) 0.038(3) Uani 0.411(7) 1 d D U . A 1
H18A H 0.931759 0.530381 1.122649 0.046 Uiso 0.411(7) 1 calc R . . A 1
C17A C 1.0347(16) 0.4159(11) 1.0330(14) 0.038(3) Uani 0.411(7) 1 d D U . A 1
H17A H 1.137455 0.405366 1.067694 0.046 Uiso 0.411(7) 1 calc R . . A 1
C14A C 0.9504(17) 0.2996(12) 1.0237(17) 0.031(4) Uani 0.411(7) 1 d D U . A 1

loop_
_atom_site_aniso_label
_atom_site_aniso_U_11
_atom_site_aniso_U_22
_atom_site_aniso_U_33
_atom_site_aniso_U_23
_atom_site_aniso_U_13
_atom_site_aniso_U_12
Cd1 0.0351(4) 0.0339(4) 0.0256(4) 0.0010(3) 0.0092(4) -0.0070(3)
Cd2 0.0593(4) 0.0343(3) 0.0345(3) 0.0049(2) 0.0147(3) -0.0103(3)
O6 0.052(3) 0.050(3) 0.042(3) 0.012(2) 0.024(3) 0.005(2)
O7 0.073(4) 0.067(3) 0.042(3) 0.005(3) 0.036(3) -0.002(3)
O4 0.142(5) 0.051(3) 0.053(4) 0.009(3) 0.013(4) -0.047(3)
O3 0.049(3) 0.047(3) 0.044(3) -0.010(2) 0.021(3) -0.015(2)
O1 0.042(3) 0.059(3) 0.053(3) 0.012(3) 0.011(3) 0.008(3)
O5 0.121(5) 0.052(3) 0.040(3) 0.008(3) 0.010(3) -0.035(3)
O2 0.078(4) 0.074(3) 0.042(3) 0.006(3) 0.028(3) 0.012(3)
N2 0.022(7) 0.041(8) 0.021(9) -0.008(7) 0.007(7) -0.005(7)
N1 0.032(7) 0.031(5) 0.045(7) 0.008(5) 0.018(6) 0.011(5)
C16 0.039(7) 0.037(4) 0.059(11) -0.002(5) 0.030(7) 0.007(5)
C23 0.025(7) 0.040(9) 0.033(9) -0.005(7) 0.013(6) -0.001(6)
C12 0.036(8) 0.036(5) 0.066(10) 0.001(5) 0.031(8) 0.007(5)
C2 0.092(6) 0.045(4) 0.045(5) 0.009(4) 0.021(5) -0.018(4)
C19 0.032(7) 0.054(11) 0.061(13) -0.027(11) 0.028(6) -0.012(6)
C4 0.045(5) 0.044(4) 0.049(5) -0.002(4) 0.026(4) 0.003(3)
C9 0.039(5) 0.024(4) 0.049(5) -0.009(3) 0.018(4) -0.007(3)
C6 0.048(4) 0.038(4) 0.030(4) -0.001(3) 0.016(4) -0.004(3)
C8 0.040(5) 0.049(4) 0.031(4) -0.002(3) 0.003(4) 0.001(3)
C5 0.042(4) 0.035(4) 0.048(5) 0.005(3) 0.022(4) -0.006(3)
C7 0.071(6) 0.038(4) 0.039(5) 0.001(4) 0.024(5) -0.012(4)
C10 0.039(5) 0.085(6) 0.068(6) -0.029(5) 0.012(4) -0.028(4)
C15 0.040(7) 0.040(4) 0.040(8) -0.005(5) 0.024(6) 0.001(4)
C11 0.042(5) 0.057(5) 0.047(5) 0.013(4) 0.016(4) -0.007(4)
C1 0.055(5) 0.037(4) 0.041(4) 0.009(3) 0.016(4) -0.006(3)
C13 0.051(7) 0.039(4) 0.062(9) -0.006(5) 0.040(8) -0.001(4)
C3 0.087(6) 0.047(4) 0.028(4) 0.000(4) 0.011(4) -0.020(4)
C21 0.028(5) 0.034(6) 0.036(6) -0.003(5) 0.020(4) -0.003(4)
C20 0.029(5) 0.034(8) 0.038(8) -0.008(7) 0.022(5) -0.003(5)
C22 0.026(7) 0.051(8) 0.049(8) -0.018(7) 0.024(6) -0.007(6)
O1W 0.056(4) 0.055(3) 0.040(3) 0.009(3) 0.019(3) -0.010(3)
C18 0.034(4) 0.030(4) 0.047(4) -0.001(3) 0.014(3) 0.001(3)
C17 0.035(4) 0.038(3) 0.045(5) -0.006(4) 0.014(4) -0.003(3)
C14 0.036(6) 0.037(3) 0.030(7) -0.007(4) 0.017(6) -0.001(4)
N2A 0.038(7) 0.028(6) 0.043(7) 0.009(5) 0.015(5) 0.002(5)
N1A 0.023(9) 0.025(5) 0.032(9) 0.002(6) 0.011(8) 0.008(6)
C16A 0.030(10) 0.030(5) 0.043(11) -0.002(6) 0.019(9) 0.008(6)
C23A 0.035(6) 0.029(6) 0.049(7) 0.005(5) 0.018(5) -0.003(4)
C12A 0.021(9) 0.034(5) 0.026(10) -0.003(6) 0.008(8) 0.004(6)
C19A 0.043(7) 0.029(7) 0.054(7) -0.001(5) 0.024(6) 0.000(5)
C15A 0.036(9) 0.032(5) 0.037(11) -0.010(6) 0.019(9) 0.002(5)
C13A 0.031(8) 0.036(4) 0.041(11) -0.007(6) 0.019(8) -0.001(5)
C21A 0.033(4) 0.029(5) 0.041(5) 0.002(4) 0.015(4) -0.001(4)
C20A 0.047(6) 0.040(7) 0.062(6) -0.010(5) 0.032(5) -0.009(5)
C22A 0.035(5) 0.034(6) 0.058(7) -0.001(5) 0.020(4) -0.003(4)
C18A 0.031(5) 0.033(4) 0.044(5) -0.005(4) 0.015(4) -0.002(4)
C17A 0.031(5) 0.034(4) 0.041(5) -0.003(4) 0.012(4) 0.002(4)
C14A 0.026(8) 0.034(4) 0.024(9) -0.005(5) 0.007(7) 0.002(5)

loop_
_atom_type_symbol
_atom_type_description
_atom_type_scat_dispersion_real
_atom_type_scat_dispersion_imag
_atom_type_scat_source
C C 0.0033 0.0016 'International Tables Vol C Tables 4.2.6.8 and 6.1.1.4'
H H 0.0000 0.0000 'International Tables Vol C Tables 4.2.6.8 and 6.1.1.4'
Cd Cd -0.8075 1.2024 'International Tables Vol C Tables 4.2.6.8 and 6.1.1.4'
N N 0.0061 0.0033 'International Tables Vol C Tables 4.2.6.8 and 6.1.1.4'
O O 0.0106 0.0060 'International Tables Vol C Tables 4.2.6.8 and 6.1.1.4'

loop_
_geom_angle_atom_site_label_1
_geom_angle_atom_site_label_2
_geom_angle_atom_site_label_3
_geom_angle
_geom_angle_site_symmetry_1
_geom_angle_site_symmetry_3
O6 Cd1 O6 180.0 . 2_656
O6 Cd1 O1 91.66(17) 2_656 .
O6 Cd1 O1 88.34(17) 2_656 2_656
O6 Cd1 O1 88.34(17) . .
O6 Cd1 O1 91.66(17) . 2_656
O6 Cd1 N2 90.5(9) . 2_767
O6 Cd1 N2 90.5(9) 2_656 1_444
O6 Cd1 N2 89.5(9) . 1_444
O6 Cd1 N2 89.5(9) 2_656 2_767
O6 Cd1 N2A 91.0(7) 2_656 2_767
O6 Cd1 N2A 89.0(7) . 2_767
O6 Cd1 N2A 89.0(7) 2_656 1_444
O6 Cd1 N2A 91.0(7) . 1_444
O1 Cd1 O1 180.00(19) . 2_656
O1 Cd1 N2 86.2(7) 2_656 2_767
O1 Cd1 N2 93.8(7) 2_656 1_444
O1 Cd1 N2 93.8(7) . 2_767
O1 Cd1 N2 86.2(7) . 1_444
O1 Cd1 N2A 93.0(5) 2_656 2_767
O1 Cd1 N2A 93.0(5) . 1_444
O1 Cd1 N2A 87.0(5) 2_656 1_444
O1 Cd1 N2A 87.0(5) . 2_767
N2 Cd1 N2 180.0(8) 2_767 1_444
N2 Cd1 N2A 6.9(11) 2_767 2_767
N2 Cd1 N2A 6.9(11) 1_444 1_444
N2 Cd1 N2A 173.1(11) 2_767 1_444
N2 Cd1 N2A 173.1(11) 1_444 2_767
O6 Cd2 N1 88.2(6) . .
O6 Cd2 N1A 94.3(8) . .
O4 Cd2 O6 91.91(18) 1_545 .
O4 Cd2 O2 96.5(2) 1_545 2_656
O4 Cd2 N1 168.5(5) 1_545 .
O4 Cd2 O1W 87.77(18) 1_545 .
O4 Cd2 N1A 172.6(9) 1_545 .
O2 Cd2 O6 97.58(17) 2_656 .
O2 Cd2 N1 94.9(4) 2_656 .
O2 Cd2 O1W 112.13(17) 2_656 .
O2 Cd2 N1A 86.7(6) 2_656 .
O1W Cd2 O6 150.14(17) . .
O1W Cd2 N1 86.4(6) . .
O1W Cd2 N1A 84.8(9) . .
Cd1 O6 Cd2 124.4(2) . .
C11 O6 Cd1 132.1(4) . .
C11 O6 Cd2 103.3(4) . .
C7 O4 Cd2 129.0(5) . 1_565
C4 O3 C8 117.1(5) . .
C9 O1 Cd1 144.2(5) . .
C9 O2 Cd2 132.7(5) . 2_656
C23 N2 Cd1 123.5(16) . 1_666
C23 N2 C19 114.5(14) . .
C19 N2 Cd1 121.4(16) . 1_666
C16 N1 Cd2 114.2(9) . .
C16 N1 C12 115.9(9) . .
C12 N1 Cd2 129.4(9) . .
N1 C16 H16 118.7 . .
N1 C16 C15 122.6(10) . .
C15 C16 H16 118.7 . .
N2 C23 H23 117.9 . .
N2 C23 C22 124.3(15) . .
C22 C23 H23 117.9 . .
N1 C12 H12 117.5 . .
C13 C12 N1 124.9(12) . .
C13 C12 H12 117.5 . .
C1 C2 H2 119.0 . .
C1 C2 C3 122.0(7) . .
C3 C2 H2 119.0 . .
N2 C19 H19 117.8 . .
N2 C19 C20 124.5(16) . .
C20 C19 H19 117.8 . .
C5 C4 O3 114.7(6) . .
C3 C4 O3 124.7(6) . .
C3 C4 C5 120.6(6) . .
O1 C9 O2 129.3(7) . .
O1 C9 C8 117.6(7) . .
O2 C9 C8 113.1(6) . .
C5 C6 H6 120.0 . .
C5 C6 C1 120.0(6) . .
C1 C6 H6 120.0 . .
O3 C8 C9 111.9(5) . .
O3 C8 H8 109.5 . .
O3 C8 C10 106.3(5) . .
C9 C8 H8 109.5 . .
C10 C8 C9 110.1(5) . .
C10 C8 H8 109.5 . .
C4 C5 H5 119.9 . .
C6 C5 C4 120.3(6) . .
C6 C5 H5 119.9 . .
O4 C7 C1 116.7(6) . .
O5 C7 O4 125.2(7) . .
O5 C7 C1 118.1(6) . .
C8 C10 H10A 109.5 . .
C8 C10 H10B 109.5 . .
C8 C10 H10C 109.5 . .
H10A C10 H10B 109.5 . .
H10A C10 H10C 109.5 . .
H10B C10 H10C 109.5 . .
C16 C15 H15 121.7 . .
C14 C15 C16 116.5(10) . .
C14 C15 H15 121.7 . .
O6 C11 H11 118.8 . .
O7 C11 O6 122.4(7) . .
O7 C11 H11 118.8 . .
C2 C1 C6 117.9(6) . .
C2 C1 C7 121.7(6) . .
C6 C1 C7 120.3(6) . .
C12 C13 H13 118.6 . .
C12 C13 C14 122.8(11) . .
C14 C13 H13 118.6 . .
C2 C3 H3 120.5 . .
C4 C3 C2 119.0(6) . .
C4 C3 H3 120.5 . .
C20 C21 C22 116.9(12) . .
C20 C21 C18A 123.3(14) . .
C22 C21 C18A 118.8(13) . .
C19 C20 H20 121.8 . .
C21 C20 C19 116.4(15) . .
C21 C20 H20 121.8 . .
C23 C22 C21 121.9(15) . .
C23 C22 H22 119.0 . .
C21 C22 H22 119.0 . .
Cd2 O1W H1WA 111.3 . .
Cd2 O1W H1WB 98(5) . .
H1WA O1W H1WB 103.3 . .
C17 C18 H18 109.2 . .
C17 C18 H18 109.2 2_767 .
C21A C18 H18 109.2 . .
C21A C18 C17 122.1(10) . .
C18 C17 H17 111.5 . .
C18 C17 H17 111.5 2_767 .
C14 C17 C18 117.9(9) . .
C14 C17 H17 111.5 . .
C15 C14 C13 116.7(9) . .
C15 C14 C17 121.3(9) . .
C13 C14 C17 120.6(10) . .
C23A N2A C19A 115.0(11) . .
C16A N1A Cd2 121.5(13) . .
C16A N1A C12A 118.6(12) . .
C12A N1A Cd2 117.5(12) . .
N1A C16A H16A 119.3 . .
N1A C16A C15A 121.5(14) . .
C15A C16A H16A 119.3 . .
N2A C23A H23A 117.2 . .
N2A C23A C22A 125.6(13) . .
C22A C23A H23A 117.2 . .
N1A C12A H12A 118.2 . .
C13A C12A N1A 123.6(15) . .
C13A C12A H12A 118.2 . .
N2A C19A H19A 118.0 . .
N2A C19A C20A 123.9(12) . .
C20A C19A H19A 118.0 . .
C16A C15A H15A 122.4 . .
C14A C15A C16A 115.2(13) . .
C14A C15A H15A 122.4 . .
C12A C13A H13A 117.9 . .
C12A C13A C14A 124.1(15) . .
C14A C13A H13A 117.9 . .
C20A C21A C18 124.6(11) . .
C20A C21A C22A 117.4(10) . .
C22A C21A C18 117.8(10) . .
C19A C20A H20A 121.3 . .
C21A C20A C19A 117.3(12) . .
C21A C20A H20A 121.3 . .
C23A C22A C21A 120.5(12) . .
C23A C22A H22A 119.8 . .
C21A C22A H22A 119.8 . .
C21 C18A H18A 110.5 . .
C21 C18A C17A 115.1(13) . 2_767
C17A C18A C21 119.9(13) . .
C17A C18A H18A 110.5 2_767 .
C17A C18A H18A 110.5 . .
C17A C18A C17A 88.5(11) . 2_767
C18A C17A C18A 91.5(12) . 2_767
C18A C17A H17A 109.5 2_767 .
C18A C17A H17A 109.5 . .
C14A C17A C18A 114.6(13) . 2_767
C14A C17A C18A 120.9(12) . .
C14A C17A H17A 109.5 . .
C15A C14A C13A 116.9(12) . .
C15A C14A C17A 127.5(13) . .
C13A C14A C17A 114.9(12) . .

loop_
_geom_bond_atom_site_label_1
_geom_bond_atom_site_label_2
_geom_bond_distance
_geom_bond_site_symmetry_2
Cd1 O6 2.247(4) .
Cd1 O6 2.247(4) 2_656
Cd1 O1 2.256(5) 2_656
Cd1 O1 2.256(5) .
Cd1 N2 2.401(18) 2_767
Cd1 N2 2.401(18) 1_444
Cd1 N2A 2.422(13) 2_767
Cd1 N2A 2.422(13) 1_444
Cd2 O6 2.281(4) .
Cd2 O4 2.198(5) 1_545
Cd2 O2 2.239(5) 2_656
Cd2 N1 2.353(9) .
Cd2 O1W 2.281(4) .
Cd2 N1A 2.335(11) .
O6 C11 1.256(7) .
O7 C11 1.244(7) .
O4 C7 1.249(7) .
O3 C4 1.382(7) .
O3 C8 1.428(6) .
O1 C9 1.221(7) .
O5 C7 1.232(7) .
O2 C9 1.261(7) .
N2 C23 1.31(2) .
N2 C19 1.34(2) .
N1 C16 1.331(14) .
N1 C12 1.343(13) .
C16 H16 0.9300 .
C16 C15 1.458(16) .
C23 H23 0.9300 .
C23 C22 1.331(19) .
C12 H12 0.9300 .
C12 C13 1.277(15) .
C2 H2 0.9300 .
C2 C1 1.381(8) .
C2 C3 1.384(8) .
C19 H19 0.9300 .
C19 C20 1.45(2) .
C4 C5 1.381(8) .
C4 C3 1.369(8) .
C9 C8 1.549(8) .
C6 H6 0.9300 .
C6 C5 1.380(7) .
C6 C1 1.406(8) .
C8 H8 0.9800 .
C8 C10 1.512(8) .
C5 H5 0.9300 .
C7 C1 1.495(8) .
C10 H10A 0.9600 .
C10 H10B 0.9600 .
C10 H10C 0.9600 .
C15 H15 0.9300 .
C15 C14 1.386(13) .
C11 H11 0.9300 .
C13 H13 0.9300 .
C13 C14 1.387(12) .
C3 H3 0.9300 .
C21 C20 1.350(16) .
C21 C22 1.390(15) .
C21 C18A 1.548(19) .
C20 H20 0.9300 .
C22 H22 0.9300 .
O1W H1WA 0.9019 .
O1W H1WB 0.95(8) .
C18 H18 0.9800 .
C18 C17 1.611(14) 2_767
C18 C17 1.532(11) .
C18 C21A 1.528(13) .
C17 H17 0.9800 .
C17 C14 1.506(12) .
N2A C23A 1.312(18) .
N2A C19A 1.339(17) .
N1A C16A 1.301(17) .
N1A C12A 1.338(17) .
C16A H16A 0.9300 .
C16A C15A 1.489(19) .
C23A H23A 0.9300 .
C23A C22A 1.328(16) .
C12A H12A 0.9300 .
C12A C13A 1.238(18) .
C19A H19A 0.9300 .
C19A C20A 1.436(16) .
C15A H15A 0.9300 .
C15A C14A 1.379(16) .
C13A H13A 0.9300 .
C13A C14A 1.394(15) .
C21A C20A 1.352(13) .
C21A C22A 1.399(13) .
C20A H20A 0.9300 .
C22A H22A 0.9300 .
C18A H18A 0.9800 .
C18A C17A 1.524(14) .
C18A C17A 1.603(19) 2_767
C17A H17A 0.9800 .
C17A C14A 1.512(14) .

loop_
_geom_torsion_atom_site_label_1
_geom_torsion_atom_site_label_2
_geom_torsion_atom_site_label_3
_geom_torsion_atom_site_label_4
_geom_torsion
_geom_torsion_site_symmetry_1
_geom_torsion_site_symmetry_4
Cd1 O6 C11 O7 -177.0(4) . .
Cd1 O1 C9 O2 -5.0(13) . .
Cd1 O1 C9 C8 172.0(5) . .
Cd1 N2 C23 C22 168(3) 1_666 .
Cd1 N2 C19 C20 -160(3) 1_666 .
Cd1 N2A C23A C22A -162.5(18) 1_666 .
Cd1 N2A C19A C20A 156.4(18) 1_666 .
Cd2 O6 C11 O7 0.0(7) . .
Cd2 O4 C7 O5 -3.2(12) 1_565 .
Cd2 O4 C7 C1 178.1(5) 1_565 .
Cd2 O2 C9 O1 1.9(11) 2_656 .
Cd2 O2 C9 C8 -175.3(4) 2_656 .
Cd2 N1 C16 C15 167.2(17) . .
Cd2 N1 C12 C13 -166(2) . .
Cd2 N1A C16A C15A -161(2) . .
Cd2 N1A C12A C13A 163(3) . .
O4 C7 C1 C2 13.9(11) . .
O4 C7 C1 C6 -169.6(6) . .
O3 C4 C5 C6 179.3(5) . .
O3 C4 C3 C2 178.0(6) . .
O1 C9 C8 O3 32.1(8) . .
O1 C9 C8 C10 -85.8(7) . .
O5 C7 C1 C2 -164.9(7) . .
O5 C7 C1 C6 11.6(10) . .
O2 C9 C8 O3 -150.3(5) . .
O2 C9 C8 C10 91.7(7) . .
N2 C23 C22 C21 -7(4) . .
N2 C19 C20 C21 -9(4) . .
N1 C16 C15 C14 2(2) . .
N1 C12 C13 C14 -1(3) . .
C16 N1 C12 C13 6(3) . .
C16 C15 C14 C13 3.8(19) . .
C16 C15 C14 C17 -163.0(15) . .
C23 N2 C19 C20 12(4) . .
C12 N1 C16 C15 -6(2) . .
C12 C13 C14 C15 -5(2) . .
C12 C13 C14 C17 162.4(19) . .
C19 N2 C23 C22 -4(4) . .
C4 O3 C8 C9 65.1(7) . .
C4 O3 C8 C10 -174.7(5) . .
C8 O3 C4 C5 -163.3(6) . .
C8 O3 C4 C3 15.8(9) . .
C5 C4 C3 C2 -2.9(11) . .
C5 C6 C1 C2 -1.1(10) . .
C5 C6 C1 C7 -177.8(6) . .
C1 C2 C3 C4 3.7(12) . .
C1 C6 C5 C4 1.9(9) . .
C3 C2 C1 C6 -1.6(11) . .
C3 C2 C1 C7 175.0(7) . .
C3 C4 C5 C6 0.2(10) . .
C21 C18A C17A C18A -118.3(17) . 2_767
C21 C18A C17A C14A 121.7(17) . .
C20 C21 C22 C23 10(3) . .
C20 C21 C18A C17A -69(2) . 2_767
C20 C21 C18A C17A 35(2) . .
C22 C21 C20 C19 -2(3) . .
C22 C21 C18A C17A 99.6(18) . 2_767
C22 C21 C18A C17A -156.7(16) . .
C18 C17 C14 C15 63.8(14) 2_767 .
C18 C17 C14 C15 -38.0(17) . .
C18 C17 C14 C13 -102.5(13) 2_767 .
C18 C17 C14 C13 155.8(12) . .
C18 C21A C20A C19A -173.7(15) . .
C18 C21A C22A C23A 169.9(16) . .
C17 C18 C17 C18 0.001(1) 2_767 2_767
C17 C18 C17 C14 116.5(11) 2_767 .
C17 C18 C21A C20A -5.1(19) . .
C17 C18 C21A C20A 103.3(14) 2_767 .
C17 C18 C21A C22A -179.3(11) . .
C17 C18 C21A C22A -70.9(14) 2_767 .
N2A C23A C22A C21A 5(3) . .
N2A C19A C20A C21A 4(3) . .
N1A C16A C15A C14A -2(3) . .
N1A C12A C13A C14A -1(4) . .
C16A N1A C12A C13A 1(3) . .
C16A C15A C14A C13A 1(3) . .
C16A C15A C14A C17A 171(2) . .
C23A N2A C19A C20A -4(3) . .
C12A N1A C16A C15A 1(3) . .
C12A C13A C14A C15A 0(3) . .
C12A C13A C14A C17A -171(2) . .
C19A N2A C23A C22A 0(3) . .
C21A C18 C17 C18 120.1(12) . 2_767
C21A C18 C17 C14 -123.4(12) . .
C20A C21A C22A C23A -5(2) . .
C22A C21A C20A C19A 1(2) . .
C18A C21 C20 C19 166(2) . .
C18A C21 C22 C23 -159(2) . .
C18A C17A C14A C15A -98(2) 2_767 .
C18A C17A C14A C15A 9(3) . .
C18A C17A C14A C13A 179.7(15) . .
C18A C17A C14A C13A 71.8(18) 2_767 .
C17A C18A C17A C18A 0.001(2) 2_767 2_767
C17A C18A C17A C14A -120.0(17) 2_767 .
